data_7203867
loop_
_publ_author_name
'Kinbara, Kazushi'
'Kobayashi, Yuka'
'Saigo, Kazuhiko'

_publ_section_title
;
 Chiral discrimination of 2-arylalkanoic acids by
 (1S,2R)-1-aminoindan-2-ol through the formation of a consistent
 columnar supramolecular hydrogen-bond network&#x200A;&#x2020;
;
_journal_issue 1
_journal_name_full 'Journal of the Chemical Society, Perkin Transactions 2'
_journal_page_first 111
_journal_paper_doi 10.1039/a905566e
_journal_year 2000
_chemical_compound_source 'Saigol laboratory'
_chemical_formula_moiety 'C19 H23 N1 O3       '
_chemical_formula_weight 313.00
_space_group_IT_number 4
_symmetry_cell_setting monoclinic
_symmetry_space_group_name_Hall 'P 2yb'
_symmetry_space_group_name_H-M 'P 1 21 1'
_atom_type_scat_source 'International Tables (1974)'
_cell_angle_alpha 90.000000(0)
_cell_angle_beta 101.75(2)
_cell_angle_gamma 90.000000(0)
_cell_formula_units_Z 2
_cell_length_a 16.848(4)
_cell_length_b 5.947(2)
_cell_length_c 8.580(2)
_cell_measurement_reflns_used 30
_cell_measurement_temperature 293
_cell_measurement_theta_max 30
_cell_measurement_theta_min 1.5
_cell_volume 841.7(4)
_computing_cell_refinement 'MXC(MAC Science)'
_computing_data_collection 'MXC(MAC Science)'
_computing_data_reduction Crystan
_computing_molecular_graphics Crystan
_computing_publication_material Crystan
_computing_structure_refinement Crystan
_computing_structure_solution Crystan
_diffrn_measurement_device 'Mac Science MXC18'
_diffrn_measurement_method theta/2theta
_diffrn_orient_matrix_type standard
_diffrn_orient_matrix_UB_11 -0.04682
_diffrn_orient_matrix_UB_12 0.08989
_diffrn_orient_matrix_UB_13 0.02124
_diffrn_orient_matrix_UB_21 0.03097
_diffrn_orient_matrix_UB_22 0.03395
_diffrn_orient_matrix_UB_23 0.10977
_diffrn_orient_matrix_UB_31 0.02291
_diffrn_orient_matrix_UB_32 0.13799
_diffrn_orient_matrix_UB_33 -0.04087
_diffrn_radiation_type 'Cu K-alpha'
_diffrn_radiation_wavelength 1.54178
_diffrn_reflns_av_R_equivalents 0.063
_diffrn_reflns_limit_h_max 19
_diffrn_reflns_limit_h_min 0
_diffrn_reflns_limit_k_max 6
_diffrn_reflns_limit_k_min 0
_diffrn_reflns_limit_l_max 9
_diffrn_reflns_limit_l_min -9
_diffrn_reflns_number 1612
_diffrn_reflns_theta_max 51.24
_exptl_absorpt_coefficient_mu 0.667
_exptl_absorpt_correction_type none
_exptl_crystal_colour Colourless
_exptl_crystal_density_diffrn 1.235
_exptl_crystal_density_meas 1.235
_exptl_crystal_description Needle
_exptl_crystal_size_max 0.4
_exptl_crystal_size_mid 0.2
_exptl_crystal_size_min 0.05
_refine_diff_density_max 0.48
_refine_diff_density_min -0.57
_refine_ls_extinction_method None
_refine_ls_goodness_of_fit_obs 1.767
_refine_ls_hydrogen_treatment noref
_refine_ls_number_parameters 207
_refine_ls_number_reflns 1387
_refine_ls_R_factor_obs 0.101
_refine_ls_shift/esd_max 0.0111
_refine_ls_shift/esd_mean 0.0030
_refine_ls_structure_factor_coef F
_refine_ls_weighting_scheme 'Count statistics'
_refine_ls_wR_factor_obs 0.132
_reflns_number_observed 1387
_reflns_number_total 1466
_reflns_observed_criterion refl_observed_if_I_>_1.50_sigma(I)
_cod_data_source_file a905566e.txt
_cod_data_source_block AI2-inv
_cod_depositor_comments
;
The following automatic conversions were performed:
'_symmetry_cell_setting' value 'Monoclinic' changed to 'monoclinic'
according to '/home/saulius/struct/CIF-dictionaries/cif_core.dic'
dictionary named 'cif_core.dic' version 2.4.1 from 2010-06-29.

Automatic conversion script
Id: cif_fix_enum 1527 2010-12-29 10:47:43Z saulius 

The following automatic conversions were performed:

'_atom_site_thermal_displace_type' tag value 'Uij' was replaced with
'Uani' value 23 times.

Automatic conversion script
Id: cif_fix_values 1646 2011-03-28 12:23:43Z adriana 
;
_cod_original_sg_symbol_H-M 'P 21          '
_cod_database_code 7203867

loop_
_symmetry_equiv_pos_as_xyz
+X,+Y,+Z
-X,+Y+0.5,-Z

loop_
_atom_site_aniso_label
_atom_site_aniso_U_11
_atom_site_aniso_U_22
_atom_site_aniso_U_33
_atom_site_aniso_U_12
_atom_site_aniso_U_13
_atom_site_aniso_U_23
O1 0.040(2) 0.020(2) 0.076(3) -0.007(2) 0.002(2) -0.003(2)
O3 0.034(2) 0.024(2) 0.074(2) 0.006(2) -0.005(2) -0.012(2)
O16 0.037(2) 0.038(2) 0.043(2) 0.003(2) -0.010(1) -0.009(2)
N13 0.032(2) 0.022(2) 0.041(2) -0.002(2) -0.006(2) 0.002(2)
C2 0.035(2) 0.025(3) 0.035(2) -0.004(2) 0.001(2) -0.006(2)
C4 0.038(2) 0.026(3) 0.043(3) 0.003(2) -0.005(2) 0.002(2)
C5 0.041(3) 0.064(4) 0.045(3) -0.007(3) 0.001(2) 0.000(3)
C6 0.069(4) 0.115(7) 0.066(4) -0.047(5) 0.022(3) -0.025(5)
C7 0.030(2) 0.039(3) 0.042(3) -0.011(2) 0.001(2) -0.001(2)
C8 0.045(3) 0.046(4) 0.049(3) 0.004(3) 0.004(2) -0.002(3)
C9 0.055(3) 0.061(4) 0.056(3) 0.007(3) -0.002(3) 0.011(3)
C10 0.051(3) 0.072(5) 0.043(3) 0.001(4) -0.001(2) 0.001(3)
C11 0.057(3) 0.070(5) 0.044(3) -0.001(4) 0.008(2) -0.013(3)
C12 0.044(3) 0.049(4) 0.053(3) 0.010(3) -0.001(2) -0.006(3)
C14 0.041(2) 0.024(3) 0.036(2) 0.010(2) -0.007(2) -0.006(2)
C15 0.027(2) 0.041(3) 0.044(3) 0.004(2) -0.003(2) -0.010(2)
C17 0.043(3) 0.035(3) 0.049(3) -0.005(3) -0.001(2) -0.002(2)
C18 0.032(2) 0.038(3) 0.040(2) 0.003(2) 0.001(2) 0.004(2)
C19 0.051(3) 0.081(5) 0.039(3) -0.006(3) 0.000(2) 0.008(3)
C20 0.051(3) 0.094(6) 0.033(3) 0.005(4) -0.008(2) -0.003(3)
C21 0.050(3) 0.060(4) 0.052(3) -0.004(3) -0.010(3) -0.017(3)
C22 0.053(3) 0.032(3) 0.043(3) 0.003(3) 0.001(2) -0.004(2)
C23 0.038(2) 0.033(3) 0.034(2) 0.012(2) -0.002(2) -0.007(2)

loop_
_atom_site_label
_atom_site_fract_x
_atom_site_fract_y
_atom_site_fract_z
_atom_site_U_iso_or_equiv
_atom_site_occupancy
_atom_site_thermal_displace_type
O1 -0.2413(2) 0.5060 -0.0757(5) 0.047(2) 1.000 Uani
O3 -0.1571(2) 0.2215(9) -0.0625(5) 0.046(2) 1.000 Uani
O16 0.03123(19) -0.03843(91) -0.10319(39) 0.041(2) 1.000 Uani
N13 -0.1171(2) -0.2253(9) -0.1044(5) 0.033(2) 1.000 Uani
C2 -0.2276(3) 0.3084(11) -0.0832(6) 0.032(2) 1.000 Uani
C4 -0.2977(3) 0.1432(12) -0.1264(6) 0.037(2) 1.000 Uani
C5 -0.3566(3) 0.1694(14) -0.0108(7) 0.051(3) 1.000 Uani
C6 -0.4216(4) -0.0138(20) -0.0352(8) 0.084(5) 1.000 Uani
C7 -0.3408(3) 0.1783(11) -0.2988(6) 0.038(3) 1.000 Uani
C8 -0.3847(3) 0.3662(13) -0.3495(6) 0.048(3) 1.000 Uani
C9 -0.4226(4) 0.3935(15) -0.5080(7) 0.059(4) 1.000 Uani
C10 -0.4164(3) 0.2309(16) -0.6161(7) 0.057(4) 1.000 Uani
C11 -0.3736(4) 0.0446(15) -0.5695(7) 0.058(4) 1.000 Uani
C12 -0.3361(3) 0.0139(14) -0.4090(7) 0.050(3) 1.000 Uani
C14 -0.0748(3) -0.3036(10) -0.2328(5) 0.035(2) 1.000 Uani
C15 -0.0072(3) -0.1401(12) -0.2480(6) 0.039(3) 1.000 Uani
C17 -0.0488(3) 0.0368(12) -0.3686(6) 0.044(3) 1.000 Uani
C18 -0.1123(3) -0.1037(12) -0.4736(6) 0.038(3) 1.000 Uani
C19 -0.1529(3) -0.0702(16) -0.6320(6) 0.058(4) 1.000 Uani
C20 -0.2049(4) -0.2283(17) -0.7074(6) 0.061(4) 1.000 Uani
C21 -0.2202(4) -0.4192(14) -0.6275(8) 0.056(3) 1.000 Uani
C22 -0.1830(3) -0.4537(11) -0.4701(6) 0.044(3) 1.000 Uani
C23 -0.1289(3) -0.2985(11) -0.3967(5) 0.036(3) 1.000 Uani
H4 -0.27743 -0.00779 -0.11189 0.036 1.000 Uiso
H5A -0.32627 0.15993 0.09663 0.050 1.000 Uiso
H5B -0.38217 0.31413 -0.02677 0.050 1.000 Uiso
H6A -0.45812 0.00232 0.03660 0.084 1.000 Uiso
H6B -0.45192 -0.00428 -0.14260 0.084 1.000 Uiso
H6C -0.39602 -0.15848 -0.01920 0.084 1.000 Uiso
H8 -0.38949 0.47941 -0.27218 0.047 1.000 Uiso
H9 -0.45288 0.52817 -0.54001 0.057 1.000 Uiso
H10 -0.44163 0.25022 -0.72609 0.055 1.000 Uiso
H11 -0.36851 -0.07104 -0.64493 0.057 1.000 Uiso
H12 -0.30706 -0.12214 -0.37441 0.049 1.000 Uiso
H13A -0.08300 -0.23055 -0.00015 0.032 1.000 Uiso
H13B -0.13460 -0.07305 -0.12755 0.032 1.000 Uiso
H13C -0.16380 -0.31835 -0.10545 0.032 1.000 Uiso
H14 -0.05726 -0.45579 -0.20957 0.034 1.000 Uiso
H15 0.03360 -0.22243 -0.28744 0.038 1.000 Uiso
H16 0.05323 -0.15233 -0.02729 0.039 1.000 Uiso
H17A -0.01203 0.10340 -0.42708 0.042 1.000 Uiso
H17B -0.07313 0.15370 -0.31688 0.042 1.000 Uiso
H19 -0.14255 0.06403 -0.68669 0.057 1.000 Uiso
H20 -0.23198 -0.20729 -0.81625 0.060 1.000 Uiso
H21 -0.25738 -0.52966 -0.68153 0.054 1.000 Uiso
H22 -0.19481 -0.58486 -0.41366 0.042 1.000 Uiso

loop_
_geom_angle_atom_site_label_1
_geom_angle_atom_site_label_2
_geom_angle_atom_site_label_3
_geom_angle
_geom_angle_site_symmetry_1
_geom_angle_site_symmetry_2
_geom_angle_site_symmetry_3
_geom_angle_publ_flag
O1 C2 O3 125.0(6) . . . yes
O1 C2 C4 119.6(5) . . . yes
O3 C2 C4 115.3(6) . . . yes
C2 C4 C5 110.2(5) . . . yes
C2 C4 C7 109.9(5) . . . yes
C5 C4 C7 111.6(5) . . . yes
C4 C5 C6 112.0(6) . . . yes
C4 C7 C8 122.9(6) . . . yes
C4 C7 C12 119.2(6) . . . yes
C8 C7 C12 117.9(5) . . . yes
C7 C8 C9 121.3(7) . . . yes
C8 C9 C10 120.1(8) . . . yes
C9 C10 C11 119.8(6) . . . yes
C10 C11 C12 120.5(7) . . . yes
C7 C12 C11 120.3(7) . . . yes
N13 C14 C15 109.9(5) . . . yes
N13 C14 C23 112.9(4) . . . yes
C15 C14 C23 103.1(5) . . . yes
O16 C15 C14 114.4(4) . . . yes
O16 C15 C17 111.2(6) . . . yes
C14 C15 C17 104.3(4) . . . yes
C15 C17 C18 101.2(6) . . . yes
C17 C18 C19 130.3(7) . . . yes
C17 C18 C23 111.5(5) . . . yes
C19 C18 C23 118.2(6) . . . yes
C18 C19 C20 120.2(8) . . . yes
C19 C20 C21 120.1(6) . . . yes
C20 C21 C22 121.0(7) . . . yes
C21 C22 C23 118.6(6) . . . yes
C14 C23 C18 108.5(5) . . . yes
C14 C23 C22 129.6(6) . . . yes
C18 C23 C22 121.8(5) . . . yes
C15 O16 H16 109.8(6) . . . yes
C14 N13 H13A 112.9(4) . . . yes
C14 N13 H13B 108.2(4) . . . yes
C14 N13 H13C 108.9(5) . . . yes
H13A N13 H13B 108.9(5) . . . yes
H13A N13 H13C 108.9(5) . . . yes
H13B N13 H13C 109.0(4) . . . yes
C2 C4 H4 109.5(5) . . . yes
C5 C4 H4 105.6(6) . . . yes
C7 C4 H4 109.9(6) . . . yes
C4 C5 H5A 109.0(5) . . . yes
C4 C5 H5B 109.1(6) . . . yes
C6 C5 H5A 108.4(7) . . . yes
C6 C5 H5B 109.3(6) . . . yes
H5A C5 H5B 109.0(7) . . . yes
C5 C6 H6A 112.1(9) . . . yes
C5 C6 H6B 108.4(9) . . . yes
C5 C6 H6C 109.3(7) . . . yes
H6A C6 H6B 109.0(7) . . . yes
H6A C6 H6C 109.0(10) . . . yes
H6B C6 H6C 109.0(10) . . . yes
C7 C8 H8 118.1(6) . . . yes
C9 C8 H8 120.5(7) . . . yes
C8 C9 H9 119.3(8) . . . yes
C10 C9 H9 120.6(6) . . . yes
C9 C10 H10 120.4(9) . . . yes
C11 C10 H10 119.8(8) . . . yes
C10 C11 H11 120.6(6) . . . yes
C12 C11 H11 118.9(8) . . . yes
C7 C12 H12 118.9(6) . . . yes
C11 C12 H12 120.8(7) . . . yes
N13 C14 H14 108.2(5) . . . yes
C15 C14 H14 114.6(5) . . . yes
C23 C14 H14 108.3(5) . . . yes
O16 C15 H15 107.2(4) . . . yes
C14 C15 H15 107.8(6) . . . yes
C17 C15 H15 111.9(5) . . . yes
C15 C17 H17A 112.3(5) . . . yes
C15 C17 H17B 111.3(5) . . . yes
C18 C17 H17A 111.9(5) . . . yes
C18 C17 H17B 111.1(5) . . . yes
H17A C17 H17B 108.9(7) . . . yes
C18 C19 H19 119.4(7) . . . yes
C20 C19 H19 120.4(6) . . . yes
C19 C20 H20 120.5(9) . . . yes
C21 C20 H20 119.4(8) . . . yes
C20 C21 H21 119.6(7) . . . yes
C22 C21 H21 119.4(8) . . . yes
C21 C22 H22 120.9(7) . . . yes
C23 C22 H22 120.5(6) . . . yes

loop_
_geom_bond_atom_site_label_1
_geom_bond_atom_site_label_2
_geom_bond_distance
_geom_bond_site_symmetry_1
_geom_bond_site_symmetry_2
_geom_bond_publ_flag
O1 C2 1.202(7) . . yes
O3 C2 1.273(7) . . yes
O16 C15 1.415(7) . . yes
N13 C14 1.503(7) . . yes
C2 C4 1.524(8) . . yes
C4 C5 1.546(8) . . yes
C4 C7 1.523(7) . . yes
C5 C6 1.529(13) . . yes
C7 C8 1.362(10) . . yes
C7 C12 1.374(10) . . yes
C8 C9 1.389(8) . . yes
C9 C10 1.358(11) . . yes
C10 C11 1.338(12) . . yes
C11 C12 1.406(9) . . yes
C14 C15 1.523(8) . . yes
C14 C23 1.513(7) . . yes
C15 C17 1.541(9) . . yes
C17 C18 1.504(8) . . yes
C18 C19 1.405(8) . . yes
C18 C23 1.390(9) . . yes
C19 C20 1.357(12) . . yes
C20 C21 1.377(12) . . yes
C21 C22 1.384(9) . . yes
C22 C23 1.358(9) . . yes
O16 H16 0.960(5) . . yes
N13 H13A 0.960(4) . . yes
N13 H13B 0.960(6) . . yes
N13 H13C 0.961(5) . . yes
C4 H4 0.960(7) . . yes
C5 H5A 0.960(6) . . yes
C5 H5B 0.960(8) . . yes
C6 H6A 0.960(7) . . yes
C6 H6B 0.960(7) . . yes
C6 H6C 0.960(12) . . yes
C8 H8 0.960(7) . . yes
C9 H9 0.959(9) . . yes
C10 H10 0.960(6) . . yes
C11 H11 0.960(8) . . yes
C12 H12 0.960(8) . . yes
C14 H14 0.960(6) . . yes
C15 H15 0.960(6) . . yes
C17 H17A 0.959(6) . . yes
C17 H17B 0.960(7) . . yes
C19 H19 0.959(9) . . yes
C20 H20 0.960(6) . . yes
C21 H21 0.960(8) . . yes
C22 H22 0.960(7) . . yes

loop_
_cod_related_entry_id
_cod_related_entry_database
_cod_related_entry_code
1 ChemSpider 30653687
